data_1571560
loop_
_publ_author_name
'Hasegawa, Kyoko'
'Muto, Masahiro'
'Hamada, Masanobu'
'Yamada, Yasunori'
'Tokii, Tadashi'
'Koikawa, Masayuki'

_publ_section_title
;
 Syntheses, Structures, and Electrochemical Properties of Metallacyclic
 Oxidovanadium(V) Complexes with Asymmetric Multidentate Linking Ligands.
;
_journal_issue 8
_journal_name_full 'Molecules (Basel, Switzerland)'
_journal_page_first 1700
_journal_paper_doi 10.3390/molecules29081700
_journal_volume 29
_journal_year 2024
_chemical_formula_moiety 'C26 H28 N3 O6 V'
_chemical_formula_sum 'C26 H28 N3 O6 V'
_chemical_formula_weight 529.47
_space_group_crystal_system monoclinic
_space_group_IT_number 14
_space_group_name_Hall '-P 2yn'
_space_group_name_H-M_alt 'P 1 21/n 1'
_atom_sites_solution_hydrogens geom
_atom_sites_solution_primary direct
_atom_sites_solution_secondary difmap
_cell_angle_alpha 90.0000
_cell_angle_beta 101.705(18)
_cell_angle_gamma 90.0000
_cell_formula_units_Z 4
_cell_length_a 11.978(3)
_cell_length_b 7.5880(14)
_cell_length_c 28.042(5)
_cell_measurement_reflns_used 21
_cell_measurement_temperature 301
_cell_measurement_theta_max 12.22
_cell_measurement_theta_min 10.19
_cell_volume 2495.7(9)
_computing_cell_refinement 'MSC/AFC Diffractometer Control'
_computing_data_collection 'MSC/AFC Diffractometer Control (Rigaku, 1998)'
_computing_data_reduction 'MSC/AFC Diffractometer Control'
_computing_molecular_graphics 'CrystalStructure 4.3'
_computing_publication_material 'CrystalStructure 4.3 (Rigaku, 2018)'
_computing_structure_refinement 'SHELXL Version 2016/6 (Sheldrick, 2008)'
_computing_structure_solution 'SIR92 (Altomare, et al., 1994)'
_diffrn_ambient_temperature 301
_diffrn_measured_fraction_theta_full 0.988
_diffrn_measured_fraction_theta_max 0.955
_diffrn_measurement_device_type 'Rigaku AFC5S'
_diffrn_measurement_method \w
_diffrn_radiation_type 'Mo K\a'
_diffrn_radiation_wavelength 0.71069
_diffrn_reflns_av_R_equivalents 0.0735
_diffrn_reflns_av_unetI/netI 0.2359
_diffrn_reflns_Laue_measured_fraction_full 0.988
_diffrn_reflns_Laue_measured_fraction_max 0.955
_diffrn_reflns_limit_h_max 14
_diffrn_reflns_limit_h_min -15
_diffrn_reflns_limit_k_max 9
_diffrn_reflns_limit_k_min 0
_diffrn_reflns_limit_l_max 0
_diffrn_reflns_limit_l_min -36
_diffrn_reflns_number 5577
_diffrn_reflns_point_group_measured_fraction_full 0.988
_diffrn_reflns_point_group_measured_fraction_max 0.955
_diffrn_reflns_theta_full 25.240
_diffrn_reflns_theta_max 27.499
_diffrn_reflns_theta_min 2.530
_diffrn_standards_decay_% -0.977
_diffrn_standards_interval_count 0
_diffrn_standards_number 3
_exptl_absorpt_coefficient_mu 0.444
_exptl_absorpt_correction_type none
_exptl_crystal_colour orange
_exptl_crystal_density_diffrn 1.409
_exptl_crystal_density_method 'not measured'
_exptl_crystal_description prismatic
_exptl_crystal_F_000 1104.00
_exptl_crystal_size_max 0.400
_exptl_crystal_size_mid 0.200
_exptl_crystal_size_min 0.100
_refine_diff_density_max 0.64
_refine_diff_density_min -0.60
_refine_ls_extinction_method none
_refine_ls_goodness_of_fit_ref 0.947
_refine_ls_hydrogen_treatment mixed
_refine_ls_number_parameters 329
_refine_ls_number_reflns 5478
_refine_ls_number_restraints 101
_refine_ls_R_factor_all 0.2748
_refine_ls_R_factor_gt 0.0790
_refine_ls_shift/su_max 0.002
_refine_ls_structure_factor_coef Fsqd
_refine_ls_weighting_details 'w = 1/[\s^2^(Fo^2^)+(0.1633P)^2^] where P=(Fo^2^+2Fc^2^)/3'
_refine_ls_weighting_scheme calc
_refine_ls_wR_factor_gt 0.2160
_refine_ls_wR_factor_ref 0.3181
_reflns_Friedel_coverage 0.000
_reflns_number_gt 1828
_reflns_number_total 5478
_reflns_threshold_expression F^2^>2.0\s(F^2^)
_cod_data_source_file Complex4.cif
_cod_data_source_block (HNEt3)[VO2(L5-H)]
_cod_original_cell_volume 2495.7(8)
_cod_database_code 1571560

loop_
_space_group_symop_id
_space_group_symop_operation_xyz
1 +X,+Y,+Z
2 1/2-X,1/2+Y,1/2-Z
3 -X,-Y,-Z
4 -1/2+X,-1/2-Y,-1/2+Z

loop_
_atom_site_label
_atom_site_type_symbol
_atom_site_fract_x
_atom_site_fract_y
_atom_site_fract_z
_atom_site_U_iso_or_equiv
_atom_site_adp_type
_atom_site_occupancy
_atom_site_site_symmetry_order
_atom_site_calc_flag
_atom_site_refinement_flags_posn
_atom_site_refinement_flags_adp
_atom_site_refinement_flags_occupancy
_atom_site_disorder_assembly
_atom_site_disorder_group
V1 V 0.82837(10) 0.90390(18) 0.39205(4) 0.0481(4) Uani 1 1 d . U . . .
O1 O 0.9685(4) 0.9034(7) 0.37142(18) 0.0586(13) Uani 1 1 d . U . . .
O2 O 0.7258(4) 0.7461(7) 0.41653(18) 0.0550(14) Uani 1 1 d . U . . .
O3 O 0.6474(4) 0.4686(7) 0.56085(18) 0.0535(13) Uani 1 1 d . U . . .
O4 O 0.8752(6) 0.3849(10) 0.6944(2) 0.078(2) Uani 1 1 d . U . . .
H12 H 0.887(6) 0.404(11) 0.669(3) 0.05(2) Uiso 1 1 d . . . . .
O5 O 0.7481(4) 0.9124(8) 0.33708(17) 0.0596(14) Uani 1 1 d . U . . .
O6 O 0.8195(4) 1.0984(7) 0.4157(2) 0.0633(14) Uani 1 1 d . U . . .
N1 N 0.9347(5) 0.7827(8) 0.4573(2) 0.0445(14) Uani 1 1 d . U . . .
N2 N 0.8281(5) 0.4891(8) 0.6018(2) 0.0496(15) Uani 1 1 d . U . . .
N3 N 0.6869(7) 0.2834(9) 0.3286(3) 0.073(2) Uani 1 1 d . U . . .
H28 H 0.715372 0.167533 0.340823 0.087 Uiso 1 1 calc R U . . .
C1 C 1.0746(6) 0.9417(9) 0.3949(3) 0.0497(17) Uani 1 1 d . U . . .
C2 C 1.1480(7) 1.0190(11) 0.3690(3) 0.061(2) Uani 1 1 d . U . . .
H1 H 1.122474 1.046860 0.336300 0.073 Uiso 1 1 calc R U . . .
C3 C 1.2594(7) 1.0553(11) 0.3915(3) 0.064(2) Uani 1 1 d . U . . .
H2 H 1.307929 1.109860 0.374020 0.077 Uiso 1 1 calc R U . . .
C4 C 1.2989(7) 1.0111(11) 0.4395(3) 0.062(2) Uani 1 1 d . U . . .
H3 H 1.374016 1.035604 0.454388 0.074 Uiso 1 1 calc R U . . .
C5 C 1.2281(6) 0.9314(10) 0.4655(3) 0.0509(18) Uani 1 1 d . U . . .
H4 H 1.255548 0.900138 0.497789 0.061 Uiso 1 1 calc R U . . .
C6 C 1.1130(6) 0.8961(9) 0.4434(2) 0.0416(15) Uani 1 1 d . U . . .
C7 C 1.0431(6) 0.8129(10) 0.4722(3) 0.0475(17) Uani 1 1 d . U . . .
H5 H 1.077001 0.777936 0.503554 0.057 Uiso 1 1 calc R U . . .
C8 C 0.8687(6) 0.6956(9) 0.4863(3) 0.0420(16) Uani 1 1 d . U . . .
C9 C 0.7522(6) 0.6829(10) 0.4613(3) 0.0495(18) Uani 1 1 d . U . . .
C10 C 0.6707(6) 0.6043(11) 0.4841(3) 0.0512(18) Uani 1 1 d . U . . .
H6 H 0.594423 0.594876 0.468768 0.061 Uiso 1 1 calc R U . . .
C11 C 0.7100(6) 0.5429(10) 0.5299(3) 0.0463(16) Uani 1 1 d . U . . .
C12 C 0.8236(6) 0.5569(9) 0.5551(3) 0.0437(16) Uani 1 1 d . U . . .
C13 C 0.9039(6) 0.6334(9) 0.5339(3) 0.0442(16) Uani 1 1 d . U . . .
H7 H 0.979180 0.644017 0.550411 0.053 Uiso 1 1 calc R U . . .
C14 C 0.7249(6) 0.4385(10) 0.6038(3) 0.0452(16) Uani 1 1 d . U . . .
C15 C 0.6865(7) 0.3599(9) 0.6438(3) 0.0490(17) Uani 1 1 d . U . . .
C16 C 0.5740(7) 0.2985(10) 0.6401(3) 0.0525(18) Uani 1 1 d . U . . .
H8 H 0.522186 0.310434 0.610675 0.063 Uiso 1 1 calc R U . . .
C17 C 0.5397(7) 0.2220(11) 0.6786(3) 0.064(2) Uani 1 1 d . U . . .
H9 H 0.465027 0.182400 0.675335 0.077 Uiso 1 1 calc R U . . .
C18 C 0.6152(9) 0.2033(13) 0.7223(3) 0.077(3) Uani 1 1 d . U . . .
H10 H 0.591057 0.154885 0.748917 0.092 Uiso 1 1 calc R U . . .
C19 C 0.7293(8) 0.2578(13) 0.7266(3) 0.074(3) Uani 1 1 d . U . . .
H11 H 0.781569 0.241058 0.755643 0.089 Uiso 1 1 calc R U . . .
C20 C 0.7624(7) 0.3347(11) 0.6880(3) 0.0552(19) Uani 1 1 d . U . . .
C21 C 0.7933(14) 0.4111(15) 0.3368(5) 0.127(4) Uani 1 1 d . U . . .
H13 H 0.768596 0.526988 0.324294 0.153 Uiso 1 1 calc R U . . .
H14 H 0.823442 0.422413 0.371442 0.153 Uiso 1 1 calc R U . . .
C22 C 0.8811(13) 0.351(3) 0.3137(9) 0.216(10) Uani 1 1 d . U . . .
H15 H 0.943453 0.433197 0.319780 0.259 Uiso 1 1 calc R U . . .
H16 H 0.907156 0.237654 0.326385 0.259 Uiso 1 1 calc R U . . .
H17 H 0.852302 0.342245 0.279230 0.259 Uiso 1 1 calc R U . . .
C23 C 0.6355(9) 0.2603(15) 0.2767(4) 0.093(3) Uani 1 1 d . U . . .
H18 H 0.580080 0.165546 0.273626 0.112 Uiso 1 1 calc R U . . .
H19 H 0.694632 0.224143 0.259729 0.112 Uiso 1 1 calc R U . . .
C24 C 0.5782(11) 0.4199(18) 0.2523(4) 0.117(4) Uani 1 1 d . U . . .
H20 H 0.547097 0.393662 0.218735 0.141 Uiso 1 1 calc R U . . .
H21 H 0.517871 0.455082 0.268161 0.141 Uiso 1 1 calc R U . . .
H22 H 0.632619 0.513780 0.254240 0.141 Uiso 1 1 calc R U . . .
C25 C 0.6190(16) 0.345(2) 0.3601(6) 0.156(6) Uani 1 1 d . U . . .
H23 H 0.670047 0.395401 0.388214 0.187 Uiso 1 1 calc R U . . .
H24 H 0.573844 0.442081 0.343742 0.187 Uiso 1 1 calc R U . . .
C26 C 0.5450(10) 0.2339(19) 0.3777(8) 0.181(8) Uani 1 1 d . U . . .
H25 H 0.505762 0.298615 0.398663 0.217 Uiso 1 1 calc R U . . .
H26 H 0.490608 0.186431 0.350834 0.217 Uiso 1 1 calc R U . . .
H27 H 0.587447 0.139442 0.395600 0.217 Uiso 1 1 calc R U . . .

loop_
_atom_site_aniso_label
_atom_site_aniso_U_11
_atom_site_aniso_U_22
_atom_site_aniso_U_33
_atom_site_aniso_U_23
_atom_site_aniso_U_13
_atom_site_aniso_U_12
V1 0.0435(7) 0.0475(8) 0.0497(8) 0.0073(7) 0.0006(5) 0.0020(6)
O1 0.050(3) 0.062(3) 0.058(3) 0.005(3) -0.002(2) 0.000(3)
O2 0.047(3) 0.061(3) 0.051(3) 0.011(3) -0.004(2) -0.015(2)
O3 0.048(3) 0.051(3) 0.057(3) 0.004(3) 0.002(2) 0.001(2)
O4 0.076(4) 0.102(6) 0.049(4) 0.004(4) -0.006(3) -0.015(4)
O5 0.052(3) 0.081(4) 0.044(3) 0.010(3) 0.005(2) -0.008(3)
O6 0.065(3) 0.047(3) 0.075(4) 0.005(3) 0.009(3) 0.006(3)
N1 0.043(3) 0.037(3) 0.052(3) -0.002(3) 0.006(3) 0.004(3)
N2 0.055(3) 0.041(3) 0.051(3) 0.002(3) 0.006(3) 0.001(3)
N3 0.090(5) 0.051(4) 0.080(5) 0.016(4) 0.023(4) 0.041(4)
C1 0.046(4) 0.039(4) 0.065(4) -0.004(4) 0.013(3) 0.002(3)
C2 0.059(4) 0.056(5) 0.064(5) 0.004(4) 0.004(4) -0.003(4)
C3 0.057(4) 0.059(6) 0.079(5) -0.002(4) 0.023(4) 0.000(4)
C4 0.042(4) 0.061(5) 0.082(5) -0.014(5) 0.010(4) -0.008(4)
C5 0.048(4) 0.048(5) 0.053(4) -0.011(4) 0.003(3) 0.001(3)
C6 0.044(3) 0.034(4) 0.048(4) -0.010(3) 0.013(3) 0.005(3)
C7 0.049(4) 0.037(4) 0.051(4) 0.002(3) 0.000(3) 0.002(3)
C8 0.040(3) 0.037(4) 0.049(4) -0.003(3) 0.009(3) 0.005(3)
C9 0.047(4) 0.046(4) 0.050(4) -0.001(3) -0.002(3) -0.003(3)
C10 0.041(4) 0.055(5) 0.055(4) 0.001(4) 0.004(3) -0.002(4)
C11 0.044(4) 0.038(4) 0.055(4) -0.004(3) 0.006(3) 0.003(3)
C12 0.044(3) 0.035(4) 0.049(4) -0.008(3) 0.002(3) 0.008(3)
C13 0.040(4) 0.038(4) 0.051(4) -0.003(3) 0.001(3) 0.006(3)
C14 0.050(4) 0.044(4) 0.043(3) -0.006(3) 0.011(3) 0.012(3)
C15 0.057(4) 0.034(4) 0.056(4) -0.001(3) 0.012(3) 0.000(3)
C16 0.058(4) 0.043(5) 0.058(4) 0.005(4) 0.016(4) 0.010(4)
C17 0.061(5) 0.056(5) 0.077(5) 0.013(4) 0.020(4) 0.011(4)
C18 0.089(6) 0.080(7) 0.065(5) 0.026(5) 0.026(5) 0.004(5)
C19 0.089(5) 0.081(7) 0.049(5) 0.012(5) 0.003(4) 0.007(5)
C20 0.066(4) 0.048(5) 0.053(4) 0.000(4) 0.014(4) 0.001(4)
C21 0.181(10) 0.045(6) 0.130(10) 0.003(7) -0.029(8) -0.019(7)
C22 0.090(9) 0.190(19) 0.36(3) 0.115(18) 0.034(12) -0.027(11)
C23 0.088(7) 0.077(7) 0.108(7) -0.019(6) 0.006(6) 0.005(6)
C24 0.128(10) 0.131(10) 0.075(7) 0.006(7) -0.022(7) 0.024(8)
C25 0.230(15) 0.120(11) 0.149(10) 0.057(9) 0.109(12) 0.091(10)
C26 0.072(7) 0.100(10) 0.40(3) -0.066(13) 0.123(12) -0.017(7)

loop_
_atom_type_symbol
_atom_type_description
_atom_type_scat_dispersion_real
_atom_type_scat_dispersion_imag
_atom_type_scat_source
C C 0.0033 0.0016
;
International Tables for Crystallography
(Vol. C, Tables 4.2.6.8 and 6.1.1.4)
;
H H 0.0000 0.0000
;
International Tables for Crystallography
(Vol. C, Table 6.1.1.4)
;
N N 0.0061 0.0033
;
International Tables for Crystallography
(Vol. C, Tables 4.2.6.8 and 6.1.1.4)
;
O O 0.0106 0.0060
;
International Tables for Crystallography
(Vol. C, Tables 4.2.6.8 and 6.1.1.4)
;
V V 0.3005 0.5294
;
International Tables for Crystallography
(Vol. C, Tables 4.2.6.8 and 6.1.1.4)
;

loop_
_geom_angle_atom_site_label_1
_geom_angle_atom_site_label_2
_geom_angle_atom_site_label_3
_geom_angle
_geom_angle_site_symmetry_1
_geom_angle_site_symmetry_3
_geom_angle_publ_flag
O6 V1 O5 105.8(3) . . ?
O6 V1 O1 105.2(3) . . ?
O5 V1 O1 95.7(2) . . ?
O6 V1 O2 108.5(3) . . ?
O5 V1 O2 93.7(2) . . ?
O1 V1 O2 140.9(2) . . ?
O6 V1 N1 96.6(2) . . ?
O5 V1 N1 157.4(3) . . ?
O1 V1 N1 81.6(2) . . ?
O2 V1 N1 75.5(2) . . ?
C1 O1 V1 131.7(5) . . ?
C9 O2 V1 120.9(4) . . ?
C11 O3 C14 105.2(5) . . ?
C20 O4 H12 106(6) . . ?
C7 N1 C8 122.6(6) . . ?
C7 N1 V1 124.3(5) . . ?
C8 N1 V1 112.1(4) . . ?
C14 N2 C12 106.9(6) . . ?
C25 N3 C23 119.1(10) . . ?
C25 N3 C21 104.8(11) . . ?
C23 N3 C21 112.4(9) . . ?
C25 N3 H28 106.6 . . ?
C23 N3 H28 106.6 . . ?
C21 N3 H28 106.6 . . ?
O1 C1 C2 118.4(7) . . ?
O1 C1 C6 121.3(7) . . ?
C2 C1 C6 120.1(7) . . ?
C1 C2 C3 120.2(8) . . ?
C1 C2 H1 119.9 . . ?
C3 C2 H1 119.9 . . ?
C4 C3 C2 120.4(8) . . ?
C4 C3 H2 119.8 . . ?
C2 C3 H2 119.8 . . ?
C5 C4 C3 120.1(8) . . ?
C5 C4 H3 119.9 . . ?
C3 C4 H3 119.9 . . ?
C4 C5 C6 120.4(7) . . ?
C4 C5 H4 119.8 . . ?
C6 C5 H4 119.8 . . ?
C1 C6 C5 118.6(7) . . ?
C1 C6 C7 123.4(6) . . ?
C5 C6 C7 118.0(7) . . ?
N1 C7 C6 124.0(7) . . ?
N1 C7 H5 118.0 . . ?
C6 C7 H5 118.0 . . ?
C13 C8 N1 127.8(6) . . ?
C13 C8 C9 121.3(7) . . ?
N1 C8 C9 110.8(6) . . ?
O2 C9 C10 122.2(6) . . ?
O2 C9 C8 117.5(7) . . ?
C10 C9 C8 120.3(7) . . ?
C11 C10 C9 115.9(7) . . ?
C11 C10 H6 122.0 . . ?
C9 C10 H6 122.0 . . ?
C10 C11 O3 127.4(7) . . ?
C10 C11 C12 124.4(7) . . ?
O3 C11 C12 108.1(6) . . ?
C13 C12 N2 132.1(6) . . ?
C13 C12 C11 120.8(7) . . ?
N2 C12 C11 107.0(7) . . ?
C12 C13 C8 117.3(6) . . ?
C12 C13 H7 121.4 . . ?
C8 C13 H7 121.4 . . ?
N2 C14 O3 112.9(6) . . ?
N2 C14 C15 127.9(7) . . ?
O3 C14 C15 119.2(7) . . ?
C20 C15 C16 117.5(8) . . ?
C20 C15 C14 120.1(7) . . ?
C16 C15 C14 122.4(7) . . ?
C17 C16 C15 121.4(8) . . ?
C17 C16 H8 119.3 . . ?
C15 C16 H8 119.3 . . ?
C16 C17 C18 120.1(8) . . ?
C16 C17 H9 120.0 . . ?
C18 C17 H9 120.0 . . ?
C17 C18 C19 119.9(8) . . ?
C17 C18 H10 120.1 . . ?
C19 C18 H10 120.1 . . ?
C20 C19 C18 119.5(8) . . ?
C20 C19 H11 120.3 . . ?
C18 C19 H11 120.3 . . ?
C19 C20 O4 116.8(8) . . ?
C19 C20 C15 121.7(8) . . ?
O4 C20 C15 121.6(7) . . ?
C22 C21 N3 112.9(12) . . ?
C22 C21 H13 109.0 . . ?
N3 C21 H13 109.0 . . ?
C22 C21 H14 109.0 . . ?
N3 C21 H14 109.0 . . ?
H13 C21 H14 107.8 . . ?
C21 C22 H15 109.5 . . ?
C21 C22 H16 109.5 . . ?
H15 C22 H16 109.5 . . ?
C21 C22 H17 109.5 . . ?
H15 C22 H17 109.5 . . ?
H16 C22 H17 109.5 . . ?
N3 C23 C24 114.8(9) . . ?
N3 C23 H18 108.6 . . ?
C24 C23 H18 108.6 . . ?
N3 C23 H19 108.6 . . ?
C24 C23 H19 108.6 . . ?
H18 C23 H19 107.5 . . ?
C23 C24 H20 109.5 . . ?
C23 C24 H21 109.5 . . ?
H20 C24 H21 109.5 . . ?
C23 C24 H22 109.5 . . ?
H20 C24 H22 109.5 . . ?
H21 C24 H22 109.5 . . ?
C26 C25 N3 120.9(14) . . ?
C26 C25 H23 107.1 . . ?
N3 C25 H23 107.1 . . ?
C26 C25 H24 107.1 . . ?
N3 C25 H24 107.1 . . ?
H23 C25 H24 106.8 . . ?
C25 C26 H25 109.5 . . ?
C25 C26 H26 109.5 . . ?
H25 C26 H26 109.5 . . ?
C25 C26 H27 109.5 . . ?
H25 C26 H27 109.5 . . ?
H26 C26 H27 109.5 . . ?

loop_
_geom_bond_atom_site_label_1
_geom_bond_atom_site_label_2
_geom_bond_distance
_geom_bond_site_symmetry_2
_geom_bond_publ_flag
V1 O6 1.630(6) . ?
V1 O5 1.644(5) . ?
V1 O1 1.884(5) . ?
V1 O2 1.939(5) . ?
V1 N1 2.206(6) . ?
O1 C1 1.339(9) . ?
O2 C9 1.320(8) . ?
O3 C11 1.377(9) . ?
O3 C14 1.382(8) . ?
O4 C20 1.380(10) . ?
O4 H12 0.77(7) . ?
N1 C7 1.301(9) . ?
N1 C8 1.409(9) . ?
N2 C14 1.306(9) . ?
N2 C12 1.399(9) . ?
N3 C25 1.399(14) . ?
N3 C23 1.470(11) . ?
N3 C21 1.580(15) . ?
N3 H28 0.9800 . ?
C1 C2 1.379(11) . ?
C1 C6 1.389(10) . ?
C2 C3 1.383(11) . ?
C2 H1 0.9300 . ?
C3 C4 1.376(11) . ?
C3 H2 0.9300 . ?
C4 C5 1.365(11) . ?
C4 H3 0.9300 . ?
C5 C6 1.418(9) . ?
C5 H4 0.9300 . ?
C6 C7 1.422(10) . ?
C7 H5 0.9300 . ?
C8 C13 1.399(9) . ?
C8 C9 1.432(9) . ?
C9 C10 1.404(10) . ?
C10 C11 1.358(10) . ?
C10 H6 0.9300 . ?
C11 C12 1.403(9) . ?
C12 C13 1.359(10) . ?
C13 H7 0.9300 . ?
C14 C15 1.426(10) . ?
C15 C20 1.393(10) . ?
C15 C16 1.409(11) . ?
C16 C17 1.361(11) . ?
C16 H8 0.9300 . ?
C17 C18 1.375(12) . ?
C17 H9 0.9300 . ?
C18 C19 1.409(13) . ?
C18 H10 0.9300 . ?
C19 C20 1.358(11) . ?
C19 H11 0.9300 . ?
C21 C22 1.42(2) . ?
C21 H13 0.9700 . ?
C21 H14 0.9700 . ?
C22 H15 0.9600 . ?
C22 H16 0.9600 . ?
C22 H17 0.9600 . ?
C23 C24 1.489(15) . ?
C23 H18 0.9700 . ?
C23 H19 0.9700 . ?
C24 H20 0.9600 . ?
C24 H21 0.9600 . ?
C24 H22 0.9600 . ?
C25 C26 1.386(18) . ?
C25 H23 0.9700 . ?
C25 H24 0.9700 . ?
C26 H25 0.9600 . ?
C26 H26 0.9600 . ?
C26 H27 0.9600 . ?

loop_
_geom_hbond_atom_site_label_D
_geom_hbond_atom_site_label_H
_geom_hbond_atom_site_label_A
_geom_hbond_site_symmetry_D
_geom_hbond_site_symmetry_H
_geom_hbond_site_symmetry_A
_geom_hbond_distance_DA
_geom_hbond_distance_DH
_geom_hbond_distance_HA
_geom_hbond_angle_DHA
_geom_hbond_publ_flag
O4 H12 N2 . . . 2.663(9) 0.771 1.976 148.2 no
N3 H28 O5 . . 1_545 2.907(9) 0.980 1.982 156.4 no
N3 H28 O6 . . 1_545 2.982(9) 0.980 2.275 128.1 no

loop_
_geom_torsion_atom_site_label_1
_geom_torsion_atom_site_label_2
_geom_torsion_atom_site_label_3
_geom_torsion_atom_site_label_4
_geom_torsion
_geom_torsion_site_symmetry_1
_geom_torsion_site_symmetry_2
_geom_torsion_site_symmetry_3
_geom_torsion_site_symmetry_4
_geom_torsion_publ_flag
O6 V1 O1 C1 52.7(7) . . . . ?
O5 V1 O1 C1 160.8(6) . . . . ?
O2 V1 O1 C1 -96.2(7) . . . . ?
N1 V1 O1 C1 -41.9(6) . . . . ?
V1 O1 C1 C2 -146.4(6) . . . . ?
V1 O1 C1 C6 37.3(10) . . . . ?
O1 C1 C2 C3 -177.8(7) . . . . ?
C6 C1 C2 C3 -1.5(12) . . . . ?
C1 C2 C3 C4 1.5(13) . . . . ?
C2 C3 C4 C5 -0.2(13) . . . . ?
C3 C4 C5 C6 -1.0(12) . . . . ?
O1 C1 C6 C5 176.5(6) . . . . ?
C2 C1 C6 C5 0.3(10) . . . . ?
O1 C1 C6 C7 -2.5(11) . . . . ?
C2 C1 C6 C7 -178.7(7) . . . . ?
C4 C5 C6 C1 1.0(10) . . . . ?
C4 C5 C6 C7 -180.0(7) . . . . ?
C8 N1 C7 C6 178.2(7) . . . . ?
V1 N1 C7 C6 -14.3(10) . . . . ?
C1 C6 C7 N1 -5.2(12) . . . . ?
C5 C6 C7 N1 175.8(7) . . . . ?
C7 N1 C8 C13 1.9(11) . . . . ?
V1 N1 C8 C13 -167.0(6) . . . . ?
C7 N1 C8 C9 179.0(7) . . . . ?
V1 N1 C8 C9 10.1(7) . . . . ?
V1 O2 C9 C10 164.4(6) . . . . ?
V1 O2 C9 C8 -16.1(9) . . . . ?
C13 C8 C9 O2 179.4(7) . . . . ?
N1 C8 C9 O2 2.1(9) . . . . ?
C13 C8 C9 C10 -1.1(11) . . . . ?
N1 C8 C9 C10 -178.4(7) . . . . ?
O2 C9 C10 C11 179.1(7) . . . . ?
C8 C9 C10 C11 -0.3(11) . . . . ?
C9 C10 C11 O3 176.7(7) . . . . ?
C9 C10 C11 C12 1.3(11) . . . . ?
C14 O3 C11 C10 -176.3(7) . . . . ?
C14 O3 C11 C12 -0.4(7) . . . . ?
C14 N2 C12 C13 176.9(8) . . . . ?
C14 N2 C12 C11 0.2(8) . . . . ?
C10 C11 C12 C13 -1.0(11) . . . . ?
O3 C11 C12 C13 -177.1(6) . . . . ?
C10 C11 C12 N2 176.2(7) . . . . ?
O3 C11 C12 N2 0.1(8) . . . . ?
N2 C12 C13 C8 -176.8(7) . . . . ?
C11 C12 C13 C8 -0.5(10) . . . . ?
N1 C8 C13 C12 178.3(7) . . . . ?
C9 C8 C13 C12 1.5(10) . . . . ?
C12 N2 C14 O3 -0.5(8) . . . . ?
C12 N2 C14 C15 179.6(7) . . . . ?
C11 O3 C14 N2 0.5(8) . . . . ?
C11 O3 C14 C15 -179.6(6) . . . . ?
N2 C14 C15 C20 2.3(12) . . . . ?
O3 C14 C15 C20 -177.5(6) . . . . ?
N2 C14 C15 C16 -174.9(7) . . . . ?
O3 C14 C15 C16 5.2(11) . . . . ?
C20 C15 C16 C17 1.9(11) . . . . ?
C14 C15 C16 C17 179.2(7) . . . . ?
C15 C16 C17 C18 0.0(13) . . . . ?
C16 C17 C18 C19 -2.3(14) . . . . ?
C17 C18 C19 C20 2.6(15) . . . . ?
C18 C19 C20 O4 -179.9(8) . . . . ?
C18 C19 C20 C15 -0.7(14) . . . . ?
C16 C15 C20 C19 -1.5(12) . . . . ?
C14 C15 C20 C19 -178.9(8) . . . . ?
C16 C15 C20 O4 177.7(7) . . . . ?
C14 C15 C20 O4 0.3(12) . . . . ?
C25 N3 C21 C22 170.1(13) . . . . ?
C23 N3 C21 C22 -59.1(15) . . . . ?
C25 N3 C23 C24 54.7(15) . . . . ?
C21 N3 C23 C24 -68.4(12) . . . . ?
C23 N3 C25 C26 79.1(18) . . . . ?
C21 N3 C25 C26 -154.2(16) . . . . ?
